data_9009962
loop_
_publ_author_name
'Pudovkina, Z. V.'
'Chernitsova, N. M.'
'Pyatenko Yu, A.'

_publ_section_title
;
 Crystal structure refinement of tikhonenkovite Sr2[Al2F8(OH)2]*2H2O
;
_journal_name_full 'Journal of Structural Chemistry'
_journal_page_first 445
_journal_page_last 448
_journal_paper_doi 10.1007/BF00746997
_journal_volume 14
_journal_year 1973
_chemical_formula_sum 'Al F4 H3 O2 Sr'
_chemical_name_mineral Tikhonenkovite
_space_group_IT_number 14
_symmetry_space_group_name_Hall '-P 2ybc'
_symmetry_space_group_name_H-M 'P 1 21/c 1'
_cell_angle_alpha 90
_cell_angle_beta 102.7
_cell_angle_gamma 90
_cell_formula_units_Z 4
_cell_length_a 5.02
_cell_length_b 10.62
_cell_length_c 8.73
_cell_volume 454.031
_database_code_amcsd 0014058
_exptl_crystal_density_diffrn 3.301
_cod_original_formula_sum 'Sr Al F4 (O2 H3)'
_cod_database_code 9009962

loop_
_space_group_symop_operation_xyz
x,y,z
x,1/2-y,1/2+z
-x,1/2+y,1/2-z
-x,-y,-z

loop_
_atom_site_label
_atom_site_fract_x
_atom_site_fract_y
_atom_site_fract_z
_atom_site_U_iso_or_equiv
_atom_site_type_symbol
_atom_site_attached_hydrogens
Sr 0.12640 0.31730 0.55870 0.01900 Sr 0
Al 0.84700 0.02200 0.33900 0.01773 Al 0
F1 0.52800 0.10000 0.25900 0.02660 F 0
F2 0.02400 0.17200 0.32600 0.03040 F 0
F3 0.65500 -0.12000 0.34700 0.02913 F 0
F4 0.90700 -0.01800 0.14900 0.03293 F 0
O-H 0.16300 -0.06200 0.45100 0.01393 O 1
Wat 0.57800 0.30500 0.44400 0.02406 O 2

loop_
_cod_changelog_entry_id
_cod_changelog_entry_author
_cod_changelog_entry_date
_cod_changelog_entry_text
1
;cod-tools version 3.8.0
Id: cif_guess_AMCSD_atom_types 9574 2023-05-10 09:00:05Z saulius
;
2023-05-10T18:52:17+03:00
;Derived atom types and hydrogen counts
from atom names that follow the AMCSD naming convention
(Wat == water, O-H == hydroxyl).
;

loop_
_cod_related_entry_id
_cod_related_entry_database
_cod_related_entry_code
1 AMCSD 0014058
